data_7221616
loop_
_publ_author_name
'Nomura, Kotohiro'
'Patamma, Srisuda'
'Matsuda, Hideshi'
'Katao, Shohei'
'Tsutsumi, Ken'
'Fukuda, Hiroya'

_publ_section_title
;
 Synthesis of Half-Titanocenes Containing 1,3-Imidazolidin-2-Iminato
 Ligands of type, Cp*TiCl2[1,3-R2(CH2N)2C=N]: Highly Active Catalyst
 Precursors in Ethylene (Co)polymerisation
;
_journal_name_full 'RSC Adv.'
_journal_paper_doi 10.1039/C5RA11402K
_journal_year 2015
_chemical_formula_moiety 'C25 H41 Cl2 N3 Ti '
_chemical_formula_sum 'C25 H41 Cl2 N3 Ti'
_chemical_formula_weight 502.42
_space_group_IT_number 14
_symmetry_cell_setting monoclinic
_symmetry_Int_Tables_number 14
_symmetry_space_group_name_Hall '-P 2ybc'
_symmetry_space_group_name_H-M 'P 1 21/c 1'
_audit_update_record
;
2015-05-26 deposited with the CCDC.
2015-07-22 downloaded from the CCDC.
;
_cell_angle_alpha 90.0000
_cell_angle_beta 103.7144(8)
_cell_angle_gamma 90.0000
_cell_formula_units_Z 4
_cell_length_a 8.5977(3)
_cell_length_b 15.5686(4)
_cell_length_c 20.0179(6)
_cell_measurement_reflns_used 19421
_cell_measurement_temperature 123.1
_cell_measurement_theta_max 27.5
_cell_measurement_theta_min 3.1
_cell_volume 2603.09(14)
_computing_cell_refinement PROCESS-AUTO
_computing_data_collection PROCESS-AUTO
_computing_data_reduction CrystalStructure
_computing_publication_material 'CrystalStructure 3.8'
_computing_structure_refinement SHELXL
_computing_structure_solution SIR92
_diffrn_ambient_temperature 123.1
_diffrn_detector_area_resol_mean 10.00
_diffrn_measured_fraction_theta_full 0.997
_diffrn_measured_fraction_theta_max 0.997
_diffrn_measurement_device_type 'Rigaku RAXIS-RAPID'
_diffrn_measurement_method \w
_diffrn_radiation_type 'Mo K\a'
_diffrn_radiation_wavelength 0.71075
_diffrn_reflns_av_R_equivalents 0.032
_diffrn_reflns_limit_h_max 11
_diffrn_reflns_limit_h_min -11
_diffrn_reflns_limit_k_max 19
_diffrn_reflns_limit_k_min -20
_diffrn_reflns_limit_l_max 25
_diffrn_reflns_limit_l_min -25
_diffrn_reflns_number 25348
_diffrn_reflns_theta_full 27.46
_diffrn_reflns_theta_max 27.46
_exptl_absorpt_coefficient_mu 0.551
_exptl_absorpt_correction_T_max 0.802
_exptl_absorpt_correction_T_min 0.657
_exptl_absorpt_correction_type multi-scan
_exptl_absorpt_process_details
;
    Higashi, T. (1995). Program for Absorption Correction.
    Rigaku Corporation, Tokyo, Japan.
;
_exptl_crystal_colour yellow
_exptl_crystal_density_diffrn 1.282
_exptl_crystal_density_method 'not measured'
_exptl_crystal_description block
_exptl_crystal_F_000 1072.00
_exptl_crystal_size_max 0.65
_exptl_crystal_size_mid 0.55
_exptl_crystal_size_min 0.40
_refine_diff_density_max 0.34
_refine_diff_density_min -0.34
_refine_ls_extinction_method none
_refine_ls_goodness_of_fit_ref 1.095
_refine_ls_hydrogen_treatment refall
_refine_ls_number_parameters 281
_refine_ls_number_reflns 5923
_refine_ls_R_factor_gt 0.0331
_refine_ls_shift/su_max 0.0010
_refine_ls_structure_factor_coef Fsqd
_refine_ls_weighting_details 'w = 1/[\s^2^(Fo^2^)+(0.0284P)^2^+1.6131P] where P=(Fo^2^+2Fc^2^)/3'
_refine_ls_weighting_scheme calc
_refine_ls_wR_factor_ref 0.0750
_reflns_number_gt 5477
_reflns_number_total 5923
_reflns_threshold_expression F^2^>2.0\s(F^2^)
_cod_data_source_file c5ra11402k2.cif
_cod_data_source_block '_CPs36Cy2NHC'
_cod_original_cell_volume 2603.07(13)
_cod_original_formula_sum 'C25 H41 Cl2 N3 Ti '
_cod_database_code 7221616

loop_
_symmetry_equiv_pos_site_id
_symmetry_equiv_pos_as_xyz
1 +X,+Y,+Z
2 -X,1/2+Y,1/2-Z
3 -X,-Y,-Z
4 +X,1/2-Y,1/2+Z

loop_
_atom_site_label
_atom_site_type_symbol
_atom_site_fract_x
_atom_site_fract_y
_atom_site_fract_z
_atom_site_U_iso_or_equiv
_atom_site_adp_type
_atom_site_occupancy
_atom_site_symmetry_multiplicity
_atom_site_calc_flag
_atom_site_refinement_flags
Ti(1) Ti 0.66692(3) 0.027061(14) 0.278692(11) 0.01134(6) Uani 1.00 1 d .
Cl(1) Cl 0.62341(4) -0.06100(2) 0.182936(17) 0.01842(7) Uani 1.00 1 d .
Cl(2) Cl 0.83111(4) -0.05538(2) 0.362405(18) 0.02318(8) Uani 1.00 1 d .
N(1) N 0.79655(14) 0.10641(7) 0.25785(6) 0.0148(2) Uani 1.00 1 d .
N(2) N 0.96764(14) 0.22765(7) 0.28193(6) 0.0159(2) Uani 1.00 1 d .
N(3) N 0.86556(16) 0.19285(8) 0.17303(6) 0.0240(2) Uani 1.00 1 d .
C(1) C 0.54132(17) 0.08735(9) 0.35989(7) 0.0170(2) Uani 1.00 1 d .
C(2) C 0.51416(17) 0.14343(8) 0.30246(7) 0.0177(2) Uani 1.00 1 d .
C(3) C 0.41925(16) 0.09900(9) 0.24518(7) 0.0172(2) Uani 1.00 1 d .
C(4) C 0.38131(16) 0.01663(8) 0.26836(7) 0.0161(2) Uani 1.00 1 d .
C(5) C 0.45731(16) 0.00916(9) 0.33863(7) 0.0162(2) Uani 1.00 1 d .
C(6) C 0.63456(19) 0.10820(11) 0.43155(8) 0.0259(3) Uani 1.00 1 d .
C(7) C 0.5669(2) 0.23512(9) 0.30235(9) 0.0277(3) Uani 1.00 1 d .
C(8) C 0.3610(2) 0.13320(10) 0.17337(8) 0.0269(3) Uani 1.00 1 d .
C(9) C 0.26875(18) -0.04753(10) 0.22651(8) 0.0237(3) Uani 1.00 1 d .
C(10) C 0.4441(2) -0.06621(10) 0.38370(8) 0.0255(3) Uani 1.00 1 d .
C(11) C 0.87143(16) 0.17183(8) 0.23879(7) 0.0145(2) Uani 1.00 1 d .
C(12) C 1.05967(18) 0.27931(9) 0.24371(7) 0.0204(2) Uani 1.00 1 d .
C(13) C 0.96450(18) 0.26819(9) 0.16889(7) 0.0191(2) Uani 1.00 1 d .
C(14) C 1.01992(16) 0.20937(8) 0.35557(7) 0.0147(2) Uani 1.00 1 d .
C(15) C 1.15012(18) 0.14062(9) 0.37187(7) 0.0204(2) Uani 1.00 1 d .
C(16) C 1.19157(19) 0.12041(9) 0.44883(7) 0.0234(3) Uani 1.00 1 d .
C(17) C 1.24218(19) 0.20124(10) 0.49162(7) 0.0238(3) Uani 1.00 1 d .
C(18) C 1.1147(2) 0.27100(10) 0.47356(7) 0.0241(3) Uani 1.00 1 d .
C(19) C 1.07254(19) 0.29135(9) 0.39640(7) 0.0206(2) Uani 1.00 1 d .
C(20) C 0.78004(17) 0.14142(9) 0.11474(7) 0.0176(2) Uani 1.00 1 d .
C(21) C 0.89145(19) 0.07685(10) 0.09257(8) 0.0236(3) Uani 1.00 1 d .
C(22) C 0.7994(2) 0.02122(10) 0.03344(8) 0.0263(3) Uani 1.00 1 d .
C(23) C 0.7124(2) 0.07658(11) -0.02673(8) 0.0274(3) Uani 1.00 1 d .
C(24) C 0.60295(19) 0.14152(10) -0.00416(8) 0.0263(3) Uani 1.00 1 d .
C(25) C 0.69479(18) 0.19773(9) 0.05485(7) 0.0211(2) Uani 1.00 1 d .
H(1) H 0.7127 0.1534 0.4296 0.031 Uiso 1.00 1 c R
H(2) H 0.6906 0.0566 0.4528 0.031 Uiso 1.00 1 c R
H(3) H 0.5611 0.1282 0.4589 0.031 Uiso 1.00 1 c R
H(4) H 0.4830 0.2728 0.3115 0.033 Uiso 1.00 1 c R
H(5) H 0.5868 0.2492 0.2574 0.033 Uiso 1.00 1 c R
H(6) H 0.6655 0.2434 0.3382 0.033 Uiso 1.00 1 c R
H(7) H 0.4233 0.1842 0.1675 0.032 Uiso 1.00 1 c R
H(8) H 0.2476 0.1486 0.1655 0.032 Uiso 1.00 1 c R
H(9) H 0.3741 0.0891 0.1402 0.032 Uiso 1.00 1 c R
H(10) H 0.1595 -0.0359 0.2307 0.028 Uiso 1.00 1 c R
H(11) H 0.3001 -0.1056 0.2434 0.028 Uiso 1.00 1 c R
H(12) H 0.2732 -0.0431 0.1782 0.028 Uiso 1.00 1 c R
H(13) H 0.3418 -0.0636 0.3972 0.031 Uiso 1.00 1 c R
H(14) H 0.5323 -0.0647 0.4249 0.031 Uiso 1.00 1 c R
H(15) H 0.4495 -0.1196 0.3584 0.031 Uiso 1.00 1 c R
H(16) H 1.1703 0.2573 0.2502 0.024 Uiso 1.00 1 c R
H(17) H 1.0636 0.3403 0.2579 0.024 Uiso 1.00 1 c R
H(18) H 0.8976 0.3193 0.1527 0.023 Uiso 1.00 1 c R
H(19) H 1.0366 0.2577 0.1378 0.023 Uiso 1.00 1 c R
H(20) H 0.9250 0.1865 0.3706 0.018 Uiso 1.00 1 c R
H(21) H 1.2470 0.1612 0.3581 0.024 Uiso 1.00 1 c R
H(22) H 1.1122 0.0878 0.3454 0.024 Uiso 1.00 1 c R
H(23) H 1.0972 0.0947 0.4615 0.028 Uiso 1.00 1 c R
H(24) H 1.2797 0.0779 0.4591 0.028 Uiso 1.00 1 c R
H(25) H 1.2604 0.1869 0.5411 0.029 Uiso 1.00 1 c R
H(26) H 1.3441 0.2229 0.4832 0.029 Uiso 1.00 1 c R
H(27) H 1.1542 0.3238 0.4997 0.029 Uiso 1.00 1 c R
H(28) H 1.0171 0.2520 0.4874 0.029 Uiso 1.00 1 c R
H(29) H 0.9851 0.3342 0.3860 0.025 Uiso 1.00 1 c R
H(30) H 1.1670 0.3160 0.3831 0.025 Uiso 1.00 1 c R
H(31) H 0.6960 0.1080 0.1305 0.021 Uiso 1.00 1 c R
H(32) H 0.9411 0.0398 0.1320 0.028 Uiso 1.00 1 c R
H(33) H 0.9781 0.1079 0.0778 0.028 Uiso 1.00 1 c R
H(34) H 0.8748 -0.0177 0.0179 0.032 Uiso 1.00 1 c R
H(35) H 0.7206 -0.0145 0.0498 0.032 Uiso 1.00 1 c R
H(36) H 0.7920 0.1073 -0.0464 0.033 Uiso 1.00 1 c R
H(37) H 0.6482 0.0393 -0.0630 0.033 Uiso 1.00 1 c R
H(38) H 0.5163 0.1107 0.0108 0.032 Uiso 1.00 1 c R
H(39) H 0.5530 0.1785 -0.0437 0.032 Uiso 1.00 1 c R
H(40) H 0.7743 0.2332 0.0387 0.025 Uiso 1.00 1 c R
H(41) H 0.6195 0.2369 0.0703 0.025 Uiso 1.00 1 c R

loop_
_atom_site_aniso_label
_atom_site_aniso_U_11
_atom_site_aniso_U_22
_atom_site_aniso_U_33
_atom_site_aniso_U_12
_atom_site_aniso_U_13
_atom_site_aniso_U_23
Ti(1) 0.01192(12) 0.00936(11) 0.01314(11) 0.00018(8) 0.00377(8) 0.00059(8)
Cl(1) 0.02226(18) 0.01422(15) 0.01935(16) -0.00259(12) 0.00605(12) -0.00440(11)
Cl(2) 0.02558(19) 0.02377(17) 0.02039(17) 0.01090(13) 0.00586(13) 0.00732(13)
N(1) 0.0149(5) 0.0151(5) 0.0142(5) -0.0023(4) 0.0030(4) -0.0003(4)
N(2) 0.0163(5) 0.0165(5) 0.0140(5) -0.0057(4) 0.0021(4) 0.0006(4)
N(3) 0.0329(7) 0.0240(6) 0.0138(5) -0.0174(5) 0.0031(5) 0.0002(4)
C(1) 0.0145(6) 0.0186(6) 0.0194(6) 0.0013(5) 0.0070(5) -0.0048(5)
C(2) 0.0148(6) 0.0129(6) 0.0269(7) 0.0025(4) 0.0077(5) -0.0024(5)
C(3) 0.0133(6) 0.0169(6) 0.0218(6) 0.0039(4) 0.0050(5) 0.0019(5)
C(4) 0.0119(6) 0.0162(6) 0.0209(6) 0.0008(4) 0.0054(5) -0.0010(5)
C(5) 0.0136(6) 0.0170(6) 0.0199(6) 0.0006(4) 0.0080(5) 0.0007(5)
C(6) 0.0236(7) 0.0337(8) 0.0209(7) -0.0013(6) 0.0060(5) -0.0101(6)
C(7) 0.0244(8) 0.0126(6) 0.0474(9) 0.0017(5) 0.0111(6) -0.0026(6)
C(8) 0.0245(8) 0.0288(7) 0.0263(7) 0.0086(6) 0.0038(6) 0.0093(6)
C(9) 0.0170(7) 0.0243(7) 0.0290(7) -0.0047(5) 0.0040(5) -0.0051(5)
C(10) 0.0262(8) 0.0263(7) 0.0268(7) -0.0015(6) 0.0116(6) 0.0073(5)
C(11) 0.0136(6) 0.0144(5) 0.0149(5) -0.0010(4) 0.0026(4) -0.0005(4)
C(12) 0.0223(7) 0.0225(6) 0.0161(6) -0.0109(5) 0.0041(5) 0.0006(5)
C(13) 0.0214(7) 0.0179(6) 0.0173(6) -0.0077(5) 0.0032(5) 0.0020(5)
C(14) 0.0138(6) 0.0166(6) 0.0134(5) -0.0014(4) 0.0027(4) -0.0003(4)
C(15) 0.0213(7) 0.0205(6) 0.0185(6) 0.0041(5) 0.0032(5) -0.0016(5)
C(16) 0.0252(8) 0.0218(7) 0.0208(6) 0.0040(5) 0.0004(5) 0.0021(5)
C(17) 0.0235(7) 0.0285(7) 0.0165(6) -0.0023(5) -0.0014(5) 0.0005(5)
C(18) 0.0326(8) 0.0230(7) 0.0160(6) 0.0001(6) 0.0043(5) -0.0045(5)
C(19) 0.0263(7) 0.0168(6) 0.0174(6) -0.0000(5) 0.0028(5) -0.0023(5)
C(20) 0.0198(7) 0.0190(6) 0.0129(5) -0.0072(5) 0.0014(5) -0.0003(4)
C(21) 0.0204(7) 0.0222(7) 0.0252(7) 0.0003(5) -0.0004(5) 0.0027(5)
C(22) 0.0291(8) 0.0216(7) 0.0280(7) -0.0006(6) 0.0066(6) -0.0048(5)
C(23) 0.0333(9) 0.0320(8) 0.0166(6) -0.0049(6) 0.0053(6) -0.0061(5)
C(24) 0.0246(8) 0.0313(8) 0.0184(6) 0.0001(6) -0.0038(5) -0.0002(5)
C(25) 0.0224(7) 0.0205(6) 0.0187(6) 0.0018(5) 0.0013(5) 0.0006(5)

loop_
_atom_type_symbol
_atom_type_description
_atom_type_scat_dispersion_real
_atom_type_scat_dispersion_imag
_atom_type_scat_source
C C 0.003 0.002
;
International Tables for Crystallography
(1992, Vol. C, Tables 4.2.6.8 and 6.1.1.4)
;
H H 0.000 0.000
;
International Tables for Crystallography
(1992, Vol. C, Table 6.1.1.4)
;
Cl Cl 0.148 0.159
;
International Tables for Crystallography
(1992, Vol. C, Tables 4.2.6.8 and 6.1.1.4)
;
N N 0.006 0.003
;
International Tables for Crystallography
(1992, Vol. C, Tables 4.2.6.8 and 6.1.1.4)
;
Ti Ti 0.278 0.446
;
International Tables for Crystallography
(1992, Vol. C, Tables 4.2.6.8 and 6.1.1.4)
;

loop_
_geom_angle_atom_site_label_1
_geom_angle_atom_site_label_2
_geom_angle_atom_site_label_3
_geom_angle
_geom_angle_publ_flag
Cl(1) Ti(1) Cl(2) 102.881(14) yes
Cl(1) Ti(1) N(1) 101.80(4) yes
Cl(1) Ti(1) C(1) 143.05(3) yes
Cl(1) Ti(1) C(2) 129.48(3) yes
Cl(1) Ti(1) C(3) 95.05(3) yes
Cl(1) Ti(1) C(4) 85.87(3) yes
Cl(1) Ti(1) C(5) 110.57(3) yes
Cl(2) Ti(1) N(1) 104.31(3) yes
Cl(2) Ti(1) C(1) 91.27(3) yes
Cl(2) Ti(1) C(2) 123.80(3) yes
Cl(2) Ti(1) C(3) 145.72(3) yes
Cl(2) Ti(1) C(4) 117.27(3) yes
Cl(2) Ti(1) C(5) 88.57(3) yes
N(1) Ti(1) C(1) 107.53(5) yes
N(1) Ti(1) C(2) 85.61(5) yes
N(1) Ti(1) C(3) 100.21(5) yes
N(1) Ti(1) C(4) 134.92(4) yes
N(1) Ti(1) C(5) 141.49(5) yes
C(1) Ti(1) C(2) 35.11(4) yes
C(1) Ti(1) C(3) 58.33(4) yes
C(1) Ti(1) C(4) 57.49(4) yes
C(1) Ti(1) C(5) 34.92(4) yes
C(2) Ti(1) C(3) 35.09(4) yes
C(2) Ti(1) C(4) 57.66(4) yes
C(2) Ti(1) C(5) 57.87(4) yes
C(3) Ti(1) C(4) 34.73(4) yes
C(3) Ti(1) C(5) 57.61(4) yes
C(4) Ti(1) C(5) 33.93(4) yes
Ti(1) N(1) C(11) 170.98(10) yes
C(11) N(2) C(12) 110.00(11) yes
C(11) N(2) C(14) 120.74(11) yes
C(12) N(2) C(14) 123.92(10) yes
C(11) N(3) C(13) 111.28(10) yes
C(11) N(3) C(20) 122.87(12) yes
C(13) N(3) C(20) 125.68(11) yes
Ti(1) C(1) C(2) 72.51(8) yes
Ti(1) C(1) C(5) 74.71(8) yes
Ti(1) C(1) C(6) 121.18(10) yes
C(2) C(1) C(5) 107.99(11) yes
C(2) C(1) C(6) 126.06(12) yes
C(5) C(1) C(6) 125.88(13) yes
Ti(1) C(2) C(1) 72.37(8) yes
Ti(1) C(2) C(3) 72.71(7) yes
Ti(1) C(2) C(7) 123.37(11) yes
C(1) C(2) C(3) 107.90(11) yes
C(1) C(2) C(7) 126.59(12) yes
C(3) C(2) C(7) 125.41(12) yes
Ti(1) C(3) C(2) 72.20(7) yes
Ti(1) C(3) C(4) 75.01(7) yes
Ti(1) C(3) C(8) 120.93(10) yes
C(2) C(3) C(4) 107.88(11) yes
C(2) C(3) C(8) 126.67(12) yes
C(4) C(3) C(8) 125.38(11) yes
Ti(1) C(4) C(3) 70.25(7) yes
Ti(1) C(4) C(5) 72.49(7) yes
Ti(1) C(4) C(9) 126.82(10) yes
C(3) C(4) C(5) 108.13(11) yes
C(3) C(4) C(9) 125.68(11) yes
C(5) C(4) C(9) 126.00(12) yes
Ti(1) C(5) C(1) 70.38(8) yes
Ti(1) C(5) C(4) 73.58(8) yes
Ti(1) C(5) C(10) 124.25(10) yes
C(1) C(5) C(4) 108.02(11) yes
C(1) C(5) C(10) 126.33(11) yes
C(4) C(5) C(10) 125.57(12) yes
N(1) C(11) N(2) 125.43(12) yes
N(1) C(11) N(3) 124.56(11) yes
N(2) C(11) N(3) 110.01(12) yes
N(2) C(12) C(13) 102.62(11) yes
N(3) C(13) C(12) 102.56(11) yes
N(2) C(14) C(15) 112.71(11) yes
N(2) C(14) C(19) 110.99(10) yes
C(15) C(14) C(19) 111.27(10) yes
C(14) C(15) C(16) 110.08(12) yes
C(15) C(16) C(17) 111.28(11) yes
C(16) C(17) C(18) 111.17(11) yes
C(17) C(18) C(19) 111.79(13) yes
C(14) C(19) C(18) 109.64(11) yes
N(3) C(20) C(21) 111.20(11) yes
N(3) C(20) C(25) 111.69(11) yes
C(21) C(20) C(25) 111.59(12) yes
C(20) C(21) C(22) 110.68(12) yes
C(21) C(22) C(23) 111.01(12) yes
C(22) C(23) C(24) 111.29(13) yes
C(23) C(24) C(25) 111.54(12) yes
C(20) C(25) C(24) 109.99(11) yes
C(1) C(6) H(1) 109.5 no
C(1) C(6) H(2) 109.5 no
C(1) C(6) H(3) 109.5 no
H(1) C(6) H(2) 109.5 no
H(1) C(6) H(3) 109.5 no
H(2) C(6) H(3) 109.5 no
C(2) C(7) H(4) 109.5 no
C(2) C(7) H(5) 109.5 no
C(2) C(7) H(6) 109.5 no
H(4) C(7) H(5) 109.5 no
H(4) C(7) H(6) 109.5 no
H(5) C(7) H(6) 109.5 no
C(3) C(8) H(7) 109.5 no
C(3) C(8) H(8) 109.5 no
C(3) C(8) H(9) 109.5 no
H(7) C(8) H(8) 109.5 no
H(7) C(8) H(9) 109.5 no
H(8) C(8) H(9) 109.5 no
C(4) C(9) H(10) 109.5 no
C(4) C(9) H(11) 109.5 no
C(4) C(9) H(12) 109.5 no
H(10) C(9) H(11) 109.5 no
H(10) C(9) H(12) 109.5 no
H(11) C(9) H(12) 109.5 no
C(5) C(10) H(13) 109.5 no
C(5) C(10) H(14) 109.5 no
C(5) C(10) H(15) 109.5 no
H(13) C(10) H(14) 109.5 no
H(13) C(10) H(15) 109.5 no
H(14) C(10) H(15) 109.5 no
N(2) C(12) H(16) 111.2 no
N(2) C(12) H(17) 111.2 no
C(13) C(12) H(16) 111.2 no
C(13) C(12) H(17) 111.2 no
H(16) C(12) H(17) 109.2 no
N(3) C(13) H(18) 111.3 no
N(3) C(13) H(19) 111.3 no
C(12) C(13) H(18) 111.3 no
C(12) C(13) H(19) 111.3 no
H(18) C(13) H(19) 109.2 no
N(2) C(14) H(20) 107.2 no
C(15) C(14) H(20) 107.2 no
C(19) C(14) H(20) 107.2 no
C(14) C(15) H(21) 109.6 no
C(14) C(15) H(22) 109.6 no
C(16) C(15) H(21) 109.6 no
C(16) C(15) H(22) 109.6 no
H(21) C(15) H(22) 108.1 no
C(15) C(16) H(23) 109.4 no
C(15) C(16) H(24) 109.4 no
C(17) C(16) H(23) 109.4 no
C(17) C(16) H(24) 109.4 no
H(23) C(16) H(24) 108.0 no
C(16) C(17) H(25) 109.4 no
C(16) C(17) H(26) 109.4 no
C(18) C(17) H(25) 109.4 no
C(18) C(17) H(26) 109.4 no
H(25) C(17) H(26) 108.0 no
C(17) C(18) H(27) 109.3 no
C(17) C(18) H(28) 109.3 no
C(19) C(18) H(27) 109.2 no
C(19) C(18) H(28) 109.3 no
H(27) C(18) H(28) 107.9 no
C(14) C(19) H(29) 109.7 no
C(14) C(19) H(30) 109.7 no
C(18) C(19) H(29) 109.7 no
C(18) C(19) H(30) 109.7 no
H(29) C(19) H(30) 108.2 no
N(3) C(20) H(31) 107.4 no
C(21) C(20) H(31) 107.4 no
C(25) C(20) H(31) 107.4 no
C(20) C(21) H(32) 109.5 no
C(20) C(21) H(33) 109.5 no
C(22) C(21) H(32) 109.5 no
C(22) C(21) H(33) 109.5 no
H(32) C(21) H(33) 108.1 no
C(21) C(22) H(34) 109.4 no
C(21) C(22) H(35) 109.4 no
C(23) C(22) H(34) 109.4 no
C(23) C(22) H(35) 109.4 no
H(34) C(22) H(35) 108.0 no
C(22) C(23) H(36) 109.4 no
C(22) C(23) H(37) 109.4 no
C(24) C(23) H(36) 109.4 no
C(24) C(23) H(37) 109.4 no
H(36) C(23) H(37) 108.0 no
C(23) C(24) H(38) 109.3 no
C(23) C(24) H(39) 109.3 no
C(25) C(24) H(38) 109.3 no
C(25) C(24) H(39) 109.3 no
H(38) C(24) H(39) 108.0 no
C(20) C(25) H(40) 109.7 no
C(20) C(25) H(41) 109.7 no
C(24) C(25) H(40) 109.7 no
C(24) C(25) H(41) 109.7 no
H(40) C(25) H(41) 108.2 no

loop_
_geom_bond_atom_site_label_1
_geom_bond_atom_site_label_2
_geom_bond_distance
_geom_bond_publ_flag
Ti(1) Cl(1) 2.3138(3) yes
Ti(1) Cl(2) 2.3079(3) yes
Ti(1) N(1) 1.7784(12) yes
Ti(1) C(1) 2.3498(15) yes
Ti(1) C(2) 2.3516(14) yes
Ti(1) C(3) 2.3582(13) yes
Ti(1) C(4) 2.4204(14) yes
Ti(1) C(5) 2.4063(15) yes
N(1) C(11) 1.3091(18) yes
N(2) C(11) 1.3589(16) yes
N(2) C(12) 1.465(2) yes
N(2) C(14) 1.4635(17) yes
N(3) C(11) 1.3457(18) yes
N(3) C(13) 1.4628(19) yes
N(3) C(20) 1.4617(17) yes
C(1) C(2) 1.4182(19) yes
C(1) C(5) 1.4279(19) yes
C(1) C(6) 1.5035(19) yes
C(2) C(3) 1.4197(17) yes
C(2) C(7) 1.4980(19) yes
C(3) C(4) 1.4276(19) yes
C(3) C(8) 1.503(2) yes
C(4) C(5) 1.4083(18) yes
C(4) C(9) 1.5006(19) yes
C(5) C(10) 1.501(2) yes
C(12) C(13) 1.5368(18) yes
C(14) C(15) 1.5271(19) yes
C(14) C(19) 1.5252(18) yes
C(15) C(16) 1.5294(19) yes
C(16) C(17) 1.526(2) yes
C(17) C(18) 1.524(2) yes
C(18) C(19) 1.5336(19) yes
C(20) C(21) 1.525(2) yes
C(20) C(25) 1.5253(18) yes
C(21) C(22) 1.528(2) yes
C(22) C(23) 1.525(2) yes
C(23) C(24) 1.521(2) yes
C(24) C(25) 1.5305(19) yes
C(6) H(1) 0.980 no
C(6) H(2) 0.980 no
C(6) H(3) 0.980 no
C(7) H(4) 0.980 no
C(7) H(5) 0.980 no
C(7) H(6) 0.980 no
C(8) H(7) 0.980 no
C(8) H(8) 0.980 no
C(8) H(9) 0.980 no
C(9) H(10) 0.980 no
C(9) H(11) 0.980 no
C(9) H(12) 0.980 no
C(10) H(13) 0.980 no
C(10) H(14) 0.980 no
C(10) H(15) 0.980 no
C(12) H(16) 0.990 no
C(12) H(17) 0.990 no
C(13) H(18) 0.990 no
C(13) H(19) 0.990 no
C(14) H(20) 1.000 no
C(15) H(21) 0.990 no
C(15) H(22) 0.990 no
C(16) H(23) 0.990 no
C(16) H(24) 0.990 no
C(17) H(25) 0.990 no
C(17) H(26) 0.990 no
C(18) H(27) 0.990 no
C(18) H(28) 0.990 no
C(19) H(29) 0.990 no
C(19) H(30) 0.990 no
C(20) H(31) 1.000 no
C(21) H(32) 0.990 no
C(21) H(33) 0.990 no
C(22) H(34) 0.990 no
C(22) H(35) 0.990 no
C(23) H(36) 0.990 no
C(23) H(37) 0.990 no
C(24) H(38) 0.990 no
C(24) H(39) 0.990 no
C(25) H(40) 0.990 no
C(25) H(41) 0.990 no

loop_
_geom_contact_atom_site_label_1
_geom_contact_atom_site_label_2
_geom_contact_distance
_geom_contact_site_symmetry_2
Ti(1) C(6) 3.3823(17) .
Ti(1) C(7) 3.4130(14) .
Ti(1) C(8) 3.3859(15) .
Ti(1) C(9) 3.5303(15) .
Ti(1) C(10) 3.4796(18) .
Ti(1) C(11) 3.0782(13) .
Cl(1) N(1) 3.1936(11) .
Cl(1) C(3) 3.4461(15) .
Cl(1) C(4) 3.2257(15) .
Cl(1) C(9) 3.3710(17) .
Cl(2) N(1) 3.2432(11) .
Cl(2) C(1) 3.3299(14) .
Cl(2) C(5) 3.2923(14) .
Cl(2) C(6) 3.5166(17) .
Cl(2) C(10) 3.4577(18) .
Cl(2) C(13) 3.3981(15) 2_745
N(1) Cl(1) 3.1936(11) .
N(1) Cl(2) 3.2432(11) .
N(1) N(2) 2.3712(15) .
N(1) N(3) 2.3503(18) .
N(1) C(1) 3.347(2) .
N(1) C(2) 2.838(2) .
N(1) C(3) 3.1954(18) .
N(1) C(7) 3.089(2) .
N(1) C(12) 3.5703(18) .
N(1) C(13) 3.5804(19) .
N(1) C(14) 2.8815(16) .
N(1) C(15) 3.3829(17) .
N(1) C(20) 2.8864(18) .
N(2) N(1) 2.3712(15) .
N(2) N(3) 2.2156(15) .
N(2) C(7) 3.566(2) .
N(2) C(13) 2.3432(18) .
N(2) C(15) 2.4899(16) .
N(2) C(19) 2.4633(17) .
N(3) N(1) 2.3503(18) .
N(3) N(2) 2.2156(15) .
N(3) C(12) 2.3408(17) .
N(3) C(14) 3.5889(17) .
N(3) C(21) 2.465(2) .
N(3) C(25) 2.4721(16) .
C(1) Cl(2) 3.3299(14) .
C(1) N(1) 3.347(2) .
C(1) C(3) 2.2944(18) .
C(1) C(4) 2.2949(17) .
C(1) C(7) 2.605(2) .
C(1) C(10) 2.614(2) .
C(1) C(15) 3.527(2) 1_455
C(2) N(1) 2.838(2) .
C(2) C(4) 2.3017(17) .
C(2) C(5) 2.3023(19) .
C(2) C(6) 2.6042(19) .
C(2) C(8) 2.6122(19) .
C(3) Cl(1) 3.4461(15) .
C(3) N(1) 3.1954(18) .
C(3) C(1) 2.2944(18) .
C(3) C(5) 2.2962(19) .
C(3) C(7) 2.5930(19) .
C(3) C(9) 2.606(2) .
C(4) Cl(1) 3.2257(15) .
C(4) C(1) 2.2949(17) .
C(4) C(2) 2.3017(17) .
C(4) C(8) 2.604(2) .
C(4) C(10) 2.587(2) .
C(5) Cl(2) 3.2923(14) .
C(5) C(2) 2.3023(19) .
C(5) C(3) 2.2962(19) .
C(5) C(6) 2.6107(19) .
C(5) C(9) 2.5921(18) .
C(5) C(15) 3.527(2) 1_455
C(6) Ti(1) 3.3823(17) .
C(6) Cl(2) 3.5166(17) .
C(6) C(2) 2.6042(19) .
C(6) C(5) 2.6107(19) .
C(6) C(7) 3.197(2) .
C(6) C(10) 3.198(2) .
C(7) Ti(1) 3.4130(14) .
C(7) N(1) 3.089(2) .
C(7) N(2) 3.566(2) .
C(7) C(1) 2.605(2) .
C(7) C(3) 2.5930(19) .
C(7) C(6) 3.197(2) .
C(7) C(8) 3.186(2) .
C(7) C(11) 3.320(2) .
C(8) Ti(1) 3.3859(15) .
C(8) C(2) 2.6122(19) .
C(8) C(4) 2.604(2) .
C(8) C(7) 3.186(2) .
C(8) C(9) 3.175(2) .
C(9) Ti(1) 3.5303(15) .
C(9) Cl(1) 3.3710(17) .
C(9) C(3) 2.606(2) .
C(9) C(5) 2.5921(18) .
C(9) C(8) 3.175(2) .
C(9) C(10) 3.164(2) .
C(10) Ti(1) 3.4796(18) .
C(10) Cl(2) 3.4577(18) .
C(10) C(1) 2.614(2) .
C(10) C(4) 2.587(2) .
C(10) C(6) 3.198(2) .
C(10) C(9) 3.164(2) .
C(11) Ti(1) 3.0782(13) .
C(11) C(7) 3.320(2) .
C(11) C(12) 2.3137(19) .
C(11) C(13) 2.319(2) .
C(11) C(14) 2.4538(17) .
C(11) C(15) 3.1698(17) .
C(11) C(20) 2.4663(18) .
C(11) C(21) 3.320(2) .
C(12) N(1) 3.5703(18) .
C(12) N(3) 2.3408(17) .
C(12) C(11) 2.3137(19) .
C(12) C(14) 2.584(2) .
C(12) C(15) 3.3019(19) .
C(12) C(19) 3.038(2) .
C(13) Cl(2) 3.3981(15) 2_755
C(13) N(1) 3.5804(19) .
C(13) N(2) 2.3432(18) .
C(13) C(11) 2.319(2) .
C(13) C(20) 2.6020(19) .
C(13) C(21) 3.339(2) .
C(13) C(25) 3.0466(18) .
C(14) N(1) 2.8815(16) .
C(14) N(3) 3.5889(17) .
C(14) C(11) 2.4538(17) .
C(14) C(12) 2.584(2) .
C(14) C(16) 2.5050(18) .
C(14) C(17) 2.9355(17) .
C(14) C(18) 2.5002(18) .
C(15) N(1) 3.3829(17) .
C(15) N(2) 2.4899(16) .
C(15) C(1) 3.527(2) 1_655
C(15) C(5) 3.527(2) 1_655
C(15) C(11) 3.1698(17) .
C(15) C(12) 3.3019(19) .
C(15) C(17) 2.5227(19) .
C(15) C(18) 2.941(2) .
C(15) C(19) 2.520(2) .
C(16) C(14) 2.5050(18) .
C(16) C(18) 2.517(2) .
C(16) C(19) 2.9533(19) .
C(17) C(14) 2.9355(17) .
C(17) C(15) 2.5227(19) .
C(17) C(19) 2.5319(19) .
C(18) C(14) 2.5002(18) .
C(18) C(15) 2.941(2) .
C(18) C(16) 2.517(2) .
C(19) N(2) 2.4633(17) .
C(19) C(12) 3.038(2) .
C(19) C(15) 2.520(2) .
C(19) C(16) 2.9533(19) .
C(19) C(17) 2.5319(19) .
C(20) N(1) 2.8864(18) .
C(20) C(11) 2.4663(18) .
C(20) C(13) 2.6020(19) .
C(20) C(22) 2.511(2) .
C(20) C(23) 2.932(2) .
C(20) C(24) 2.5030(19) .
C(21) N(3) 2.465(2) .
C(21) C(11) 3.320(2) .
C(21) C(13) 3.339(2) .
C(21) C(23) 2.516(2) .
C(21) C(24) 2.939(2) .
C(21) C(25) 2.523(2) .
C(22) C(20) 2.511(2) .
C(22) C(24) 2.515(2) .
C(22) C(25) 2.954(2) .
C(23) C(20) 2.932(2) .
C(23) C(21) 2.516(2) .
C(23) C(25) 2.523(2) .
C(24) C(20) 2.5030(19) .
C(24) C(21) 2.939(2) .
C(24) C(22) 2.515(2) .
C(25) N(3) 2.4721(16) .
C(25) C(13) 3.0466(18) .
C(25) C(21) 2.523(2) .
C(25) C(22) 2.954(2) .
C(25) C(23) 2.523(2) .
Ti(1) H(1) 3.548 .
Ti(1) H(2) 3.473 .
Ti(1) H(5) 3.533 .
Ti(1) H(6) 3.573 .
Ti(1) H(9) 3.412 .
Ti(1) H(15) 3.560 .
Ti(1) H(20) 3.541 .
Ti(1) H(31) 3.287 .
Cl(1) H(4) 2.756 2_645
Cl(1) H(9) 3.149 .
Cl(1) H(11) 3.356 .
Cl(1) H(12) 3.003 .
Cl(1) H(16) 3.437 2_745
Cl(1) H(17) 3.081 2_745
Cl(1) H(30) 3.129 2_745
Cl(1) H(31) 2.954 .
Cl(1) H(32) 3.504 .
Cl(1) H(35) 3.064 .
Cl(1) H(37) 2.945 3_655
Cl(1) H(39) 3.378 3_655
Cl(2) H(2) 2.968 .
Cl(2) H(14) 3.117 .
Cl(2) H(15) 3.413 .
Cl(2) H(17) 3.208 2_745
Cl(2) H(18) 3.110 2_745
Cl(2) H(19) 3.125 2_745
Cl(2) H(22) 3.364 .
Cl(2) H(23) 3.532 .
Cl(2) H(23) 3.486 3_756
Cl(2) H(25) 3.045 3_756
N(1) H(5) 2.861 .
N(1) H(6) 3.043 .
N(1) H(7) 3.505 .
N(1) H(20) 2.587 .
N(1) H(22) 2.875 .
N(1) H(31) 2.491 .
N(1) H(32) 3.232 .
N(2) H(5) 3.211 .
N(2) H(6) 3.076 .
N(2) H(11) 3.427 2_655
N(2) H(16) 2.044 .
N(2) H(17) 2.044 .
N(2) H(18) 2.890 .
N(2) H(19) 3.115 .
N(2) H(20) 2.002 .
N(2) H(21) 2.725 .
N(2) H(22) 2.674 .
N(2) H(29) 2.640 .
N(2) H(30) 2.699 .
N(3) H(5) 3.359 .
N(3) H(8) 3.394 1_655
N(3) H(16) 2.888 .
N(3) H(17) 3.112 .
N(3) H(18) 2.042 .
N(3) H(19) 2.042 .
N(3) H(31) 2.002 .
N(3) H(32) 2.651 .
N(3) H(33) 2.682 .
N(3) H(40) 2.691 .
N(3) H(41) 2.667 .
C(1) H(1) 2.050 .
C(1) H(2) 2.050 .
C(1) H(3) 2.050 .
C(1) H(4) 3.049 .
C(1) H(5) 3.331 .
C(1) H(6) 2.729 .
C(1) H(13) 3.103 .
C(1) H(14) 2.711 .
C(1) H(15) 3.316 .
C(1) H(21) 2.772 1_455
C(1) H(24) 3.339 1_455
C(2) H(1) 2.713 .
C(2) H(2) 3.319 .
C(2) H(3) 3.071 .
C(2) H(4) 2.045 .
C(2) H(5) 2.045 .
C(2) H(6) 2.045 .
C(2) H(7) 2.703 .
C(2) H(8) 3.130 .
C(2) H(9) 3.295 .
C(2) H(16) 3.393 1_455
C(2) H(20) 3.536 .
C(2) H(21) 2.794 1_455
C(3) H(4) 3.006 .
C(3) H(5) 2.727 .
C(3) H(6) 3.336 .
C(3) H(7) 2.050 .
C(3) H(8) 2.050 .
C(3) H(9) 2.050 .
C(3) H(10) 3.029 .
C(3) H(11) 3.343 .
C(3) H(12) 2.733 .
C(3) H(16) 3.282 1_455
C(3) H(21) 3.135 1_455
C(4) H(7) 3.370 .
C(4) H(8) 2.943 .
C(4) H(9) 2.789 .
C(4) H(10) 2.048 .
C(4) H(11) 2.048 .
C(4) H(12) 2.048 .
C(4) H(13) 2.956 .
C(4) H(14) 3.344 .
C(4) H(15) 2.756 .
C(4) H(21) 3.257 1_455
C(4) H(22) 3.264 1_455
C(5) H(1) 3.360 .
C(5) H(2) 2.760 .
C(5) H(3) 3.001 .
C(5) H(10) 3.016 .
C(5) H(11) 2.726 .
C(5) H(12) 3.328 .
C(5) H(13) 2.048 .
C(5) H(14) 2.048 .
C(5) H(15) 2.048 .
C(5) H(21) 3.059 1_455
C(5) H(22) 3.242 1_455
C(5) H(24) 3.323 1_455
C(6) H(4) 3.544 .
C(6) H(6) 2.869 .
C(6) H(13) 3.457 3_656
C(6) H(14) 2.825 .
C(6) H(14) 3.567 3_656
C(6) H(20) 3.264 .
C(6) H(21) 3.409 1_455
C(6) H(24) 3.261 1_455
C(6) H(26) 3.424 1_455
C(6) H(39) 3.454 4_555
C(6) H(40) 3.305 4_555
C(7) H(1) 2.858 .
C(7) H(3) 3.560 .
C(7) H(7) 2.803 .
C(7) H(11) 2.965 2_655
C(7) H(16) 3.339 1_455
C(7) H(20) 3.150 .
C(7) H(21) 3.405 1_455
C(7) H(39) 3.391 4_555
C(8) H(4) 3.477 .
C(8) H(5) 2.883 .
C(8) H(10) 3.491 .
C(8) H(12) 2.854 .
C(8) H(16) 3.160 1_455
C(8) H(19) 3.332 1_455
C(8) H(27) 3.573 4_454
C(8) H(31) 3.219 .
C(8) H(33) 3.416 1_455
C(8) H(37) 3.466 3_655
C(9) H(5) 3.387 2_645
C(9) H(6) 3.597 2_645
C(9) H(8) 3.278 .
C(9) H(9) 3.011 .
C(9) H(13) 3.333 .
C(9) H(15) 2.950 .
C(9) H(17) 3.425 2_645
C(9) H(29) 3.301 2_645
C(9) H(32) 3.291 1_455
C(9) H(37) 3.513 3_655
C(10) H(2) 2.945 .
C(10) H(3) 3.423 .
C(10) H(3) 3.305 3_656
C(10) H(10) 3.470 .
C(10) H(11) 2.855 .
C(10) H(18) 3.365 2_645
C(10) H(24) 3.213 1_455
C(10) H(24) 3.468 3_756
C(10) H(25) 3.231 3_756
C(10) H(41) 3.284 2_645
C(11) H(5) 2.830 .
C(11) H(6) 3.162 .
C(11) H(16) 2.854 .
C(11) H(17) 3.075 .
C(11) H(18) 2.911 .
C(11) H(19) 3.041 .
C(11) H(20) 2.580 .
C(11) H(21) 3.536 .
C(11) H(22) 2.908 .
C(11) H(31) 2.533 .
C(11) H(32) 3.124 .
C(12) H(4) 3.571 1_655
C(12) H(8) 3.225 1_655
C(12) H(10) 3.543 2_655
C(12) H(18) 2.108 .
C(12) H(19) 2.108 .
C(12) H(20) 3.358 .
C(12) H(21) 3.078 .
C(12) H(22) 3.578 .
C(12) H(29) 3.181 .
C(12) H(30) 2.782 .
C(13) H(8) 3.077 1_655
C(13) H(16) 2.108 .
C(13) H(17) 2.108 .
C(13) H(31) 3.362 .
C(13) H(33) 3.109 .
C(13) H(40) 2.783 .
C(13) H(41) 3.187 .
C(14) H(1) 3.434 .
C(14) H(6) 3.030 .
C(14) H(16) 2.823 .
C(14) H(17) 2.910 .
C(14) H(21) 2.081 .
C(14) H(22) 2.081 .
C(14) H(23) 2.731 .
C(14) H(24) 3.358 .
C(14) H(26) 3.312 .
C(14) H(27) 3.354 .
C(14) H(28) 2.727 .
C(14) H(29) 2.080 .
C(14) H(30) 2.080 .
C(15) H(3) 3.555 1_655
C(15) H(13) 3.561 1_655
C(15) H(16) 3.076 .
C(15) H(20) 2.058 .
C(15) H(23) 2.079 .
C(15) H(24) 2.079 .
C(15) H(25) 3.372 .
C(15) H(26) 2.762 .
C(15) H(28) 3.304 .
C(15) H(29) 3.372 .
C(15) H(30) 2.740 .
C(16) H(2) 3.399 3_756
C(16) H(3) 3.137 1_655
C(16) H(13) 3.402 1_655
C(16) H(14) 3.151 3_756
C(16) H(20) 2.657 .
C(16) H(21) 2.083 .
C(16) H(22) 2.083 .
C(16) H(25) 2.077 .
C(16) H(26) 2.077 .
C(16) H(27) 3.365 .
C(16) H(28) 2.755 .
C(16) H(30) 3.304 .
C(17) H(3) 3.177 1_655
C(17) H(14) 3.088 3_756
C(17) H(20) 3.197 .
C(17) H(21) 2.754 .
C(17) H(22) 3.373 .
C(17) H(23) 2.077 .
C(17) H(24) 2.077 .
C(17) H(27) 2.073 .
C(17) H(28) 2.073 .
C(17) H(29) 3.380 .
C(17) H(30) 2.768 .
C(17) H(39) 3.470 4_655
C(17) H(41) 3.393 4_655
C(18) H(19) 3.537 4_555
C(18) H(20) 2.653 .
C(18) H(21) 3.287 .
C(18) H(23) 2.757 .
C(18) H(24) 3.365 .
C(18) H(25) 2.075 .
C(18) H(26) 2.075 .
C(18) H(29) 2.087 .
C(18) H(30) 2.088 .
C(18) H(33) 3.233 4_555
C(18) H(34) 3.294 2_755
C(18) H(36) 3.305 4_555
C(18) H(40) 3.476 4_555
C(19) H(6) 3.497 .
C(19) H(16) 3.274 .
C(19) H(17) 2.858 .
C(19) H(20) 2.056 .
C(19) H(21) 2.736 .
C(19) H(22) 3.371 .
C(19) H(23) 3.315 .
C(19) H(25) 3.379 .
C(19) H(26) 2.772 .
C(19) H(27) 2.082 .
C(19) H(28) 2.082 .
C(19) H(34) 3.408 2_755
C(19) H(35) 3.542 2_755
C(19) H(36) 3.306 4_555
C(20) H(7) 3.536 .
C(20) H(18) 2.984 .
C(20) H(19) 2.806 .
C(20) H(32) 2.077 .
C(20) H(33) 2.077 .
C(20) H(34) 3.363 .
C(20) H(35) 2.745 .
C(20) H(36) 3.295 .
C(20) H(38) 2.731 .
C(20) H(39) 3.356 .
C(20) H(40) 2.079 .
C(20) H(41) 2.079 .
C(21) H(8) 3.261 1_655
C(21) H(19) 3.126 .
C(21) H(27) 3.598 4_554
C(21) H(31) 2.058 .
C(21) H(34) 2.078 .
C(21) H(34) 3.448 3_755
C(21) H(35) 2.078 .
C(21) H(36) 2.751 .
C(21) H(37) 3.366 .
C(21) H(38) 3.295 .
C(21) H(40) 2.754 .
C(21) H(41) 3.373 .
C(22) H(27) 3.189 2_745
C(22) H(30) 3.586 2_745
C(22) H(31) 2.684 .
C(22) H(32) 2.079 .
C(22) H(33) 2.079 .
C(22) H(34) 3.205 3_755
C(22) H(36) 2.075 .
C(22) H(37) 2.075 .
C(22) H(38) 2.747 .
C(22) H(38) 3.351 3_655
C(22) H(39) 3.363 .
C(22) H(40) 3.310 .
C(23) H(9) 3.401 3_655
C(23) H(12) 3.107 3_655
C(23) H(29) 3.524 4_554
C(23) H(31) 3.220 .
C(23) H(32) 3.367 .
C(23) H(33) 2.751 .
C(23) H(34) 2.076 .
C(23) H(35) 2.076 .
C(23) H(38) 2.071 .
C(23) H(38) 3.573 3_655
C(23) H(39) 2.071 .
C(23) H(40) 2.759 .
C(23) H(41) 3.372 .
C(24) H(26) 3.034 4_454
C(24) H(31) 2.674 .
C(24) H(33) 3.295 .
C(24) H(34) 3.363 .
C(24) H(35) 2.752 .
C(24) H(35) 3.358 3_655
C(24) H(36) 2.072 .
C(24) H(37) 2.072 .
C(24) H(40) 2.084 .
C(24) H(41) 2.084 .
C(25) H(1) 3.444 4_554
C(25) H(3) 3.363 4_554
C(25) H(18) 2.973 .
C(25) H(19) 3.155 .
C(25) H(26) 3.259 4_454
C(25) H(28) 3.448 4_554
C(25) H(31) 2.058 .
C(25) H(32) 3.372 .
C(25) H(33) 2.751 .
C(25) H(35) 3.315 .
C(25) H(36) 2.755 .
C(25) H(37) 3.371 .
C(25) H(38) 2.080 .
C(25) H(39) 2.080 .
H(1) Ti(1) 3.548 .
H(1) C(1) 2.050 .
H(1) C(2) 2.713 .
H(1) C(5) 3.360 .
H(1) C(7) 2.858 .
H(1) C(14) 3.434 .
H(1) C(25) 3.444 4_555
H(1) H(2) 1.600 .
H(1) H(3) 1.600 .
H(1) H(4) 3.277 .
H(1) H(6) 2.265 .
H(1) H(20) 2.452 .
H(1) H(23) 3.342 .
H(1) H(28) 3.017 .
H(1) H(39) 3.061 4_555
H(1) H(40) 2.760 4_555
H(1) H(41) 3.544 4_555
H(2) Ti(1) 3.473 .
H(2) Cl(2) 2.968 .
H(2) C(1) 2.050 .
H(2) C(2) 3.319 .
H(2) C(5) 2.760 .
H(2) C(10) 2.945 .
H(2) C(16) 3.399 3_756
H(2) H(1) 1.600 .
H(2) H(3) 1.600 .
H(2) H(13) 3.487 .
H(2) H(13) 3.084 3_656
H(2) H(14) 2.318 .
H(2) H(14) 3.450 3_656
H(2) H(20) 3.525 .
H(2) H(23) 3.509 .
H(2) H(23) 3.215 3_756
H(2) H(24) 3.581 1_455
H(2) H(24) 2.711 3_756
H(3) C(1) 2.050 .
H(3) C(2) 3.071 .
H(3) C(5) 3.001 .
H(3) C(7) 3.560 .
H(3) C(10) 3.423 .
H(3) C(10) 3.305 3_656
H(3) C(15) 3.555 1_455
H(3) C(16) 3.137 1_455
H(3) C(17) 3.177 1_455
H(3) C(25) 3.363 4_555
H(3) H(1) 1.600 .
H(3) H(2) 1.600 .
H(3) H(6) 3.301 .
H(3) H(13) 3.590 .
H(3) H(13) 2.978 3_656
H(3) H(14) 3.075 .
H(3) H(14) 2.813 3_656
H(3) H(21) 3.008 1_455
H(3) H(24) 2.544 1_455
H(3) H(25) 3.498 1_455
H(3) H(26) 2.515 1_455
H(3) H(39) 3.011 4_555
H(3) H(40) 3.030 4_555
H(3) H(41) 3.018 4_555
H(4) Cl(1) 2.756 2_655
H(4) C(1) 3.049 .
H(4) C(2) 2.045 .
H(4) C(3) 3.006 .
H(4) C(6) 3.544 .
H(4) C(8) 3.477 .
H(4) C(12) 3.571 1_455
H(4) H(1) 3.277 .
H(4) H(5) 1.600 .
H(4) H(6) 1.600 .
H(4) H(7) 3.125 .
H(4) H(11) 3.039 2_655
H(4) H(12) 3.529 2_655
H(4) H(16) 2.688 1_455
H(4) H(21) 2.985 1_455
H(4) H(30) 3.426 1_455
H(4) H(39) 2.919 4_555
H(5) Ti(1) 3.533 .
H(5) N(1) 2.861 .
H(5) N(2) 3.211 .
H(5) N(3) 3.359 .
H(5) C(1) 3.331 .
H(5) C(2) 2.045 .
H(5) C(3) 2.727 .
H(5) C(8) 2.883 .
H(5) C(9) 3.387 2_655
H(5) C(11) 2.830 .
H(5) H(4) 1.600 .
H(5) H(6) 1.600 .
H(5) H(7) 2.244 .
H(5) H(8) 3.435 .
H(5) H(11) 2.462 2_655
H(5) H(12) 3.583 2_655
H(5) H(15) 3.050 2_655
H(5) H(16) 3.552 1_455
H(5) H(20) 3.380 .
H(6) Ti(1) 3.573 .
H(6) N(1) 3.043 .
H(6) N(2) 3.076 .
H(6) C(1) 2.729 .
H(6) C(2) 2.045 .
H(6) C(3) 3.336 .
H(6) C(6) 2.869 .
H(6) C(9) 3.597 2_655
H(6) C(11) 3.162 .
H(6) C(14) 3.030 .
H(6) C(19) 3.497 .
H(6) H(1) 2.265 .
H(6) H(3) 3.301 .
H(6) H(4) 1.600 .
H(6) H(5) 1.600 .
H(6) H(11) 2.917 2_655
H(6) H(12) 3.395 2_655
H(6) H(20) 2.344 .
H(6) H(29) 3.037 .
H(6) H(36) 3.277 4_555
H(6) H(39) 3.016 4_555
H(7) N(1) 3.505 .
H(7) C(2) 2.703 .
H(7) C(3) 2.050 .
H(7) C(4) 3.370 .
H(7) C(7) 2.803 .
H(7) C(20) 3.536 .
H(7) H(4) 3.125 .
H(7) H(5) 2.244 .
H(7) H(8) 1.600 .
H(7) H(9) 1.600 .
H(7) H(15) 3.327 2_655
H(7) H(16) 3.236 1_455
H(7) H(19) 3.432 1_455
H(7) H(25) 3.273 4_454
H(7) H(31) 2.878 .
H(7) H(41) 2.977 .
H(8) N(3) 3.394 1_455
H(8) C(2) 3.130 .
H(8) C(3) 2.050 .
H(8) C(4) 2.943 .
H(8) C(9) 3.278 .
H(8) C(12) 3.225 1_455
H(8) C(13) 3.077 1_455
H(8) C(21) 3.261 1_455
H(8) H(5) 3.435 .
H(8) H(7) 1.600 .
H(8) H(9) 1.600 .
H(8) H(10) 3.316 .
H(8) H(12) 2.999 .
H(8) H(16) 2.591 1_455
H(8) H(19) 2.450 1_455
H(8) H(25) 3.592 4_454
H(8) H(27) 3.254 4_454
H(8) H(32) 3.071 1_455
H(8) H(33) 2.632 1_455
H(9) Ti(1) 3.412 .
H(9) Cl(1) 3.149 .
H(9) C(2) 3.295 .
H(9) C(3) 2.050 .
H(9) C(4) 2.789 .
H(9) C(9) 3.011 .
H(9) C(23) 3.401 3_655
H(9) H(7) 1.600 .
H(9) H(8) 1.600 .
H(9) H(10) 3.472 .
H(9) H(12) 2.424 .
H(9) H(27) 3.288 4_454
H(9) H(31) 2.836 .
H(9) H(33) 3.350 1_455
H(9) H(34) 3.553 3_655
H(9) H(37) 2.505 3_655
H(9) H(38) 3.134 .
H(10) C(3) 3.029 .
H(10) C(4) 2.048 .
H(10) C(5) 3.016 .
H(10) C(8) 3.491 .
H(10) C(10) 3.470 .
H(10) C(12) 3.543 2_645
H(10) H(8) 3.316 .
H(10) H(9) 3.472 .
H(10) H(11) 1.600 .
H(10) H(12) 1.600 .
H(10) H(13) 3.357 .
H(10) H(15) 3.382 .
H(10) H(17) 2.766 2_645
H(10) H(18) 3.365 2_645
H(10) H(22) 3.097 1_455
H(10) H(29) 3.117 2_645
H(10) H(32) 2.655 1_455
H(11) Cl(1) 3.356 .
H(11) N(2) 3.427 2_645
H(11) C(3) 3.343 .
H(11) C(4) 2.048 .
H(11) C(5) 2.726 .
H(11) C(7) 2.965 2_645
H(11) C(10) 2.855 .
H(11) H(4) 3.039 2_645
H(11) H(5) 2.462 2_645
H(11) H(6) 2.917 2_645
H(11) H(10) 1.600 .
H(11) H(12) 1.600 .
H(11) H(13) 3.084 .
H(11) H(15) 2.367 .
H(11) H(17) 3.233 2_645
H(11) H(18) 3.205 2_645
H(11) H(29) 3.254 2_645
H(12) Cl(1) 3.003 .
H(12) C(3) 2.733 .
H(12) C(4) 2.048 .
H(12) C(5) 3.328 .
H(12) C(8) 2.854 .
H(12) C(23) 3.107 3_655
H(12) H(4) 3.529 2_645
H(12) H(5) 3.583 2_645
H(12) H(6) 3.395 2_645
H(12) H(8) 2.999 .
H(12) H(9) 2.424 .
H(12) H(10) 1.600 .
H(12) H(11) 1.600 .
H(12) H(29) 2.979 2_645
H(12) H(32) 3.068 1_455
H(12) H(36) 2.751 3_655
H(12) H(37) 2.552 3_655
H(13) C(1) 3.103 .
H(13) C(4) 2.956 .
H(13) C(5) 2.048 .
H(13) C(6) 3.457 3_656
H(13) C(9) 3.333 .
H(13) C(15) 3.561 1_455
H(13) C(16) 3.402 1_455
H(13) H(2) 3.487 .
H(13) H(2) 3.084 3_656
H(13) H(3) 3.590 .
H(13) H(3) 2.978 3_656
H(13) H(10) 3.357 .
H(13) H(11) 3.084 .
H(13) H(14) 1.600 .
H(13) H(15) 1.600 .
H(13) H(18) 2.754 2_645
H(13) H(22) 3.091 1_455
H(13) H(24) 2.644 1_455
H(13) H(41) 3.176 2_645
H(14) Cl(2) 3.117 .
H(14) C(1) 2.711 .
H(14) C(4) 3.344 .
H(14) C(5) 2.048 .
H(14) C(6) 2.825 .
H(14) C(6) 3.567 3_656
H(14) C(16) 3.151 3_756
H(14) C(17) 3.088 3_756
H(14) H(2) 2.318 .
H(14) H(2) 3.450 3_656
H(14) H(3) 3.075 .
H(14) H(3) 2.813 3_656
H(14) H(13) 1.600 .
H(14) H(15) 1.600 .
H(14) H(23) 3.478 3_756
H(14) H(24) 3.289 1_455
H(14) H(24) 2.502 3_756
H(14) H(25) 2.586 3_756
H(14) H(26) 3.107 3_756
H(14) H(41) 3.365 2_645
H(15) Ti(1) 3.560 .
H(15) Cl(2) 3.413 .
H(15) C(1) 3.316 .
H(15) C(4) 2.756 .
H(15) C(5) 2.048 .
H(15) C(9) 2.950 .
H(15) H(5) 3.050 2_645
H(15) H(7) 3.327 2_645
H(15) H(10) 3.382 .
H(15) H(11) 2.367 .
H(15) H(13) 1.600 .
H(15) H(14) 1.600 .
H(15) H(18) 3.090 2_645
H(15) H(25) 2.998 3_756
H(15) H(41) 2.790 2_645
H(16) Cl(1) 3.437 2_755
H(16) N(2) 2.044 .
H(16) N(3) 2.888 .
H(16) C(2) 3.393 1_655
H(16) C(3) 3.282 1_655
H(16) C(7) 3.339 1_655
H(16) C(8) 3.160 1_655
H(16) C(11) 2.854 .
H(16) C(13) 2.108 .
H(16) C(14) 2.823 .
H(16) C(15) 3.076 .
H(16) C(19) 3.274 .
H(16) H(4) 2.688 1_655
H(16) H(5) 3.552 1_655
H(16) H(7) 3.236 1_655
H(16) H(8) 2.591 1_655
H(16) H(17) 1.614 .
H(16) H(18) 2.840 .
H(16) H(19) 2.271 .
H(16) H(21) 2.581 .
H(16) H(22) 3.361 .
H(16) H(30) 2.818 .
H(17) Cl(1) 3.081 2_755
H(17) Cl(2) 3.208 2_755
H(17) N(2) 2.044 .
H(17) N(3) 3.112 .
H(17) C(9) 3.425 2_655
H(17) C(11) 3.075 .
H(17) C(13) 2.108 .
H(17) C(14) 2.910 .
H(17) C(19) 2.858 .
H(17) H(10) 2.766 2_655
H(17) H(11) 3.233 2_655
H(17) H(16) 1.614 .
H(17) H(18) 2.271 .
H(17) H(19) 2.688 .
H(17) H(21) 3.576 .
H(17) H(29) 2.803 .
H(17) H(30) 2.481 .
H(18) Cl(2) 3.110 2_755
H(18) N(2) 2.890 .
H(18) N(3) 2.042 .
H(18) C(10) 3.365 2_655
H(18) C(11) 2.911 .
H(18) C(12) 2.108 .
H(18) C(20) 2.984 .
H(18) C(25) 2.973 .
H(18) H(10) 3.365 2_655
H(18) H(11) 3.205 2_655
H(18) H(13) 2.754 2_655
H(18) H(15) 3.090 2_655
H(18) H(16) 2.840 .
H(18) H(17) 2.271 .
H(18) H(19) 1.614 .
H(18) H(40) 2.642 .
H(18) H(41) 2.866 .
H(19) Cl(2) 3.125 2_755
H(19) N(2) 3.115 .
H(19) N(3) 2.042 .
H(19) C(8) 3.332 1_655
H(19) C(11) 3.041 .
H(19) C(12) 2.108 .
H(19) C(18) 3.537 4_554
H(19) C(20) 2.806 .
H(19) C(21) 3.126 .
H(19) C(25) 3.155 .
H(19) H(7) 3.432 1_655
H(19) H(8) 2.450 1_655
H(19) H(16) 2.271 .
H(19) H(17) 2.688 .
H(19) H(18) 1.614 .
H(19) H(25) 3.157 4_554
H(19) H(27) 3.407 4_554
H(19) H(28) 2.980 4_554
H(19) H(32) 3.486 .
H(19) H(33) 2.617 .
H(19) H(40) 2.655 .
H(19) H(41) 3.535 .
H(20) Ti(1) 3.541 .
H(20) N(1) 2.587 .
H(20) N(2) 2.002 .
H(20) C(2) 3.536 .
H(20) C(6) 3.264 .
H(20) C(7) 3.150 .
H(20) C(11) 2.580 .
H(20) C(12) 3.358 .
H(20) C(15) 2.058 .
H(20) C(16) 2.657 .
H(20) C(17) 3.197 .
H(20) C(18) 2.653 .
H(20) C(19) 2.056 .
H(20) H(1) 2.452 .
H(20) H(2) 3.525 .
H(20) H(5) 3.380 .
H(20) H(6) 2.344 .
H(20) H(21) 2.865 .
H(20) H(22) 2.365 .
H(20) H(23) 2.503 .
H(20) H(24) 3.568 .
H(20) H(27) 3.565 .
H(20) H(28) 2.500 .
H(20) H(29) 2.361 .
H(20) H(30) 2.865 .
H(21) N(2) 2.725 .
H(21) C(1) 2.772 1_655
H(21) C(2) 2.794 1_655
H(21) C(3) 3.135 1_655
H(21) C(4) 3.257 1_655
H(21) C(5) 3.059 1_655
H(21) C(6) 3.409 1_655
H(21) C(7) 3.405 1_655
H(21) C(11) 3.536 .
H(21) C(12) 3.078 .
H(21) C(14) 2.081 .
H(21) C(16) 2.083 .
H(21) C(17) 2.754 .
H(21) C(18) 3.287 .
H(21) C(19) 2.736 .
H(21) H(3) 3.008 1_655
H(21) H(4) 2.985 1_655
H(21) H(16) 2.581 .
H(21) H(17) 3.576 .
H(21) H(20) 2.865 .
H(21) H(22) 1.603 .
H(21) H(23) 2.877 .
H(21) H(24) 2.362 .
H(21) H(26) 2.628 .
H(21) H(30) 2.587 .
H(22) Cl(2) 3.364 .
H(22) N(1) 2.875 .
H(22) N(2) 2.674 .
H(22) C(4) 3.264 1_655
H(22) C(5) 3.242 1_655
H(22) C(11) 2.908 .
H(22) C(12) 3.578 .
H(22) C(14) 2.081 .
H(22) C(16) 2.083 .
H(22) C(17) 3.373 .
H(22) C(19) 3.371 .
H(22) H(10) 3.097 1_655
H(22) H(13) 3.091 1_655
H(22) H(16) 3.361 .
H(22) H(20) 2.365 .
H(22) H(21) 1.603 .
H(22) H(23) 2.360 .
H(22) H(24) 2.392 .
H(23) Cl(2) 3.532 .
H(23) Cl(2) 3.486 3_756
H(23) C(14) 2.731 .
H(23) C(15) 2.079 .
H(23) C(17) 2.077 .
H(23) C(18) 2.757 .
H(23) C(19) 3.315 .
H(23) H(1) 3.342 .
H(23) H(2) 3.509 .
H(23) H(2) 3.215 3_756
H(23) H(14) 3.478 3_756
H(23) H(20) 2.503 .
H(23) H(21) 2.877 .
H(23) H(22) 2.360 .
H(23) H(24) 1.602 .
H(23) H(25) 2.347 .
H(23) H(26) 2.871 .
H(23) H(28) 2.628 .
H(24) C(1) 3.339 1_655
H(24) C(5) 3.323 1_655
H(24) C(6) 3.261 1_655
H(24) C(10) 3.213 1_655
H(24) C(10) 3.468 3_756
H(24) C(14) 3.358 .
H(24) C(15) 2.079 .
H(24) C(17) 2.077 .
H(24) C(18) 3.365 .
H(24) H(2) 3.581 1_655
H(24) H(2) 2.711 3_756
H(24) H(3) 2.544 1_655
H(24) H(13) 2.644 1_655
H(24) H(14) 3.289 1_655
H(24) H(14) 2.502 3_756
H(24) H(20) 3.568 .
H(24) H(21) 2.362 .
H(24) H(22) 2.392 .
H(24) H(23) 1.602 .
H(24) H(25) 2.393 .
H(24) H(26) 2.347 .
H(25) Cl(2) 3.045 3_756
H(25) C(10) 3.231 3_756
H(25) C(15) 3.372 .
H(25) C(16) 2.077 .
H(25) C(18) 2.075 .
H(25) C(19) 3.379 .
H(25) H(3) 3.498 1_655
H(25) H(7) 3.273 4_655
H(25) H(8) 3.592 4_655
H(25) H(14) 2.586 3_756
H(25) H(15) 2.998 3_756
H(25) H(19) 3.157 4_555
H(25) H(23) 2.347 .
H(25) H(24) 2.393 .
H(25) H(26) 1.602 .
H(25) H(27) 2.388 .
H(25) H(28) 2.343 .
H(25) H(41) 3.229 4_655
H(26) C(6) 3.424 1_655
H(26) C(14) 3.312 .
H(26) C(15) 2.762 .
H(26) C(16) 2.077 .
H(26) C(18) 2.075 .
H(26) C(19) 2.772 .
H(26) C(24) 3.034 4_655
H(26) C(25) 3.259 4_655
H(26) H(3) 2.515 1_655
H(26) H(14) 3.107 3_756
H(26) H(21) 2.628 .
H(26) H(23) 2.871 .
H(26) H(24) 2.347 .
H(26) H(25) 1.602 .
H(26) H(27) 2.345 .
H(26) H(28) 2.868 .
H(26) H(30) 2.644 .
H(26) H(38) 2.969 4_655
H(26) H(39) 2.516 4_655
H(26) H(41) 2.660 4_655
H(27) C(8) 3.573 4_655
H(27) C(14) 3.354 .
H(27) C(16) 3.365 .
H(27) C(17) 2.073 .
H(27) C(19) 2.082 .
H(27) C(21) 3.598 4_555
H(27) C(22) 3.189 2_755
H(27) H(8) 3.254 4_655
H(27) H(9) 3.288 4_655
H(27) H(19) 3.407 4_555
H(27) H(20) 3.565 .
H(27) H(25) 2.388 .
H(27) H(26) 2.345 .
H(27) H(28) 1.601 .
H(27) H(29) 2.397 .
H(27) H(30) 2.365 .
H(27) H(33) 2.644 4_555
H(27) H(34) 2.496 2_755
H(27) H(35) 2.996 2_755
H(27) H(36) 3.215 4_555
H(27) H(38) 3.233 4_655
H(28) C(14) 2.727 .
H(28) C(15) 3.304 .
H(28) C(16) 2.755 .
H(28) C(17) 2.073 .
H(28) C(19) 2.082 .
H(28) C(25) 3.448 4_555
H(28) H(1) 3.017 .
H(28) H(19) 2.980 4_555
H(28) H(20) 2.500 .
H(28) H(23) 2.628 .
H(28) H(25) 2.343 .
H(28) H(26) 2.868 .
H(28) H(27) 1.601 .
H(28) H(29) 2.361 .
H(28) H(30) 2.880 .
H(28) H(33) 2.905 4_555
H(28) H(36) 2.896 4_555
H(28) H(40) 2.546 4_555
H(29) N(2) 2.640 .
H(29) C(9) 3.301 2_655
H(29) C(12) 3.181 .
H(29) C(14) 2.080 .
H(29) C(15) 3.372 .
H(29) C(17) 3.380 .
H(29) C(18) 2.087 .
H(29) C(23) 3.524 4_555
H(29) H(6) 3.037 .
H(29) H(10) 3.117 2_655
H(29) H(11) 3.254 2_655
H(29) H(12) 2.979 2_655
H(29) H(17) 2.803 .
H(29) H(20) 2.361 .
H(29) H(27) 2.397 .
H(29) H(28) 2.361 .
H(29) H(30) 1.604 .
H(29) H(32) 3.298 2_755
H(29) H(34) 3.060 2_755
H(29) H(35) 3.472 2_755
H(29) H(36) 2.546 4_555
H(30) Cl(1) 3.129 2_755
H(30) N(2) 2.699 .
H(30) C(12) 2.782 .
H(30) C(14) 2.080 .
H(30) C(15) 2.740 .
H(30) C(16) 3.304 .
H(30) C(17) 2.768 .
H(30) C(18) 2.088 .
H(30) C(22) 3.586 2_755
H(30) H(4) 3.426 1_655
H(30) H(16) 2.818 .
H(30) H(17) 2.481 .
H(30) H(20) 2.865 .
H(30) H(21) 2.587 .
H(30) H(26) 2.644 .
H(30) H(27) 2.365 .
H(30) H(28) 2.880 .
H(30) H(29) 1.604 .
H(30) H(34) 3.332 2_755
H(30) H(35) 3.015 2_755
H(30) H(39) 3.296 4_655
H(31) Ti(1) 3.287 .
H(31) Cl(1) 2.954 .
H(31) N(1) 2.491 .
H(31) N(3) 2.002 .
H(31) C(8) 3.219 .
H(31) C(11) 2.533 .
H(31) C(13) 3.362 .
H(31) C(21) 2.058 .
H(31) C(22) 2.684 .
H(31) C(23) 3.220 .
H(31) C(24) 2.674 .
H(31) C(25) 2.058 .
H(31) H(7) 2.878 .
H(31) H(9) 2.836 .
H(31) H(32) 2.353 .
H(31) H(33) 2.864 .
H(31) H(34) 3.592 .
H(31) H(35) 2.540 .
H(31) H(38) 2.524 .
H(31) H(39) 3.583 .
H(31) H(40) 2.865 .
H(31) H(41) 2.353 .
H(32) Cl(1) 3.504 .
H(32) N(1) 3.232 .
H(32) N(3) 2.651 .
H(32) C(9) 3.291 1_655
H(32) C(11) 3.124 .
H(32) C(20) 2.077 .
H(32) C(22) 2.079 .
H(32) C(23) 3.367 .
H(32) C(25) 3.372 .
H(32) H(8) 3.071 1_655
H(32) H(10) 2.655 1_655
H(32) H(12) 3.068 1_655
H(32) H(19) 3.486 .
H(32) H(29) 3.298 2_745
H(32) H(31) 2.353 .
H(32) H(33) 1.603 .
H(32) H(34) 2.393 .
H(32) H(35) 2.354 .
H(33) N(3) 2.682 .
H(33) C(8) 3.416 1_655
H(33) C(13) 3.109 .
H(33) C(18) 3.233 4_554
H(33) C(20) 2.077 .
H(33) C(22) 2.079 .
H(33) C(23) 2.751 .
H(33) C(24) 3.295 .
H(33) C(25) 2.751 .
H(33) H(8) 2.632 1_655
H(33) H(9) 3.350 1_655
H(33) H(19) 2.617 .
H(33) H(27) 2.644 4_554
H(33) H(28) 2.905 4_554
H(33) H(31) 2.864 .
H(33) H(32) 1.603 .
H(33) H(34) 2.355 .
H(33) H(34) 2.897 3_755
H(33) H(35) 2.874 .
H(33) H(36) 2.619 .
H(33) H(40) 2.615 .
H(34) C(18) 3.294 2_745
H(34) C(19) 3.408 2_745
H(34) C(20) 3.363 .
H(34) C(21) 2.078 .
H(34) C(21) 3.448 3_755
H(34) C(22) 3.205 3_755
H(34) C(23) 2.076 .
H(34) C(24) 3.363 .
H(34) H(9) 3.553 3_655
H(34) H(27) 2.496 2_745
H(34) H(29) 3.060 2_745
H(34) H(30) 3.332 2_745
H(34) H(31) 3.592 .
H(34) H(32) 2.393 .
H(34) H(33) 2.355 .
H(34) H(33) 2.897 3_755
H(34) H(34) 2.487 3_755
H(34) H(35) 1.602 .
H(34) H(36) 2.349 .
H(34) H(36) 3.115 3_755
H(34) H(37) 2.390 .
H(34) H(38) 3.580 3_655
H(35) Cl(1) 3.064 .
H(35) C(19) 3.542 2_745
H(35) C(20) 2.745 .
H(35) C(21) 2.078 .
H(35) C(23) 2.076 .
H(35) C(24) 2.752 .
H(35) C(24) 3.358 3_655
H(35) C(25) 3.315 .
H(35) H(27) 2.996 2_745
H(35) H(29) 3.472 2_745
H(35) H(30) 3.015 2_745
H(35) H(31) 2.540 .
H(35) H(32) 2.354 .
H(35) H(33) 2.874 .
H(35) H(34) 1.602 .
H(35) H(36) 2.871 .
H(35) H(37) 2.349 .
H(35) H(37) 3.267 3_655
H(35) H(38) 2.617 .
H(35) H(38) 2.587 3_655
H(35) H(39) 3.454 3_655
H(36) C(18) 3.305 4_554
H(36) C(19) 3.306 4_554
H(36) C(20) 3.295 .
H(36) C(21) 2.751 .
H(36) C(22) 2.075 .
H(36) C(24) 2.072 .
H(36) C(25) 2.755 .
H(36) H(6) 3.277 4_554
H(36) H(12) 2.751 3_655
H(36) H(27) 3.215 4_554
H(36) H(28) 2.896 4_554
H(36) H(29) 2.546 4_554
H(36) H(33) 2.619 .
H(36) H(34) 2.349 .
H(36) H(34) 3.115 3_755
H(36) H(35) 2.871 .
H(36) H(37) 1.602 .
H(36) H(38) 2.867 .
H(36) H(39) 2.346 .
H(36) H(40) 2.625 .
H(37) Cl(1) 2.945 3_655
H(37) C(8) 3.466 3_655
H(37) C(9) 3.513 3_655
H(37) C(21) 3.366 .
H(37) C(22) 2.075 .
H(37) C(24) 2.072 .
H(37) C(25) 3.371 .
H(37) H(9) 2.505 3_655
H(37) H(12) 2.552 3_655
H(37) H(34) 2.390 .
H(37) H(35) 2.349 .
H(37) H(35) 3.267 3_655
H(37) H(36) 1.602 .
H(37) H(38) 2.346 .
H(37) H(38) 3.041 3_655
H(37) H(39) 2.381 .
H(38) C(20) 2.731 .
H(38) C(21) 3.295 .
H(38) C(22) 2.747 .
H(38) C(22) 3.351 3_655
H(38) C(23) 2.071 .
H(38) C(23) 3.573 3_655
H(38) C(25) 2.080 .
H(38) H(9) 3.134 .
H(38) H(26) 2.969 4_454
H(38) H(27) 3.233 4_454
H(38) H(31) 2.524 .
H(38) H(34) 3.580 3_655
H(38) H(35) 2.617 .
H(38) H(35) 2.587 3_655
H(38) H(36) 2.867 .
H(38) H(37) 2.346 .
H(38) H(37) 3.041 3_655
H(38) H(38) 3.478 3_655
H(38) H(39) 1.602 .
H(38) H(40) 2.877 .
H(38) H(41) 2.358 .
H(39) Cl(1) 3.378 3_655
H(39) C(6) 3.454 4_554
H(39) C(7) 3.391 4_554
H(39) C(17) 3.470 4_454
H(39) C(20) 3.356 .
H(39) C(22) 3.363 .
H(39) C(23) 2.071 .
H(39) C(25) 2.080 .
H(39) H(1) 3.061 4_554
H(39) H(3) 3.011 4_554
H(39) H(4) 2.919 4_554
H(39) H(6) 3.016 4_554
H(39) H(26) 2.516 4_454
H(39) H(30) 3.296 4_454
H(39) H(31) 3.583 .
H(39) H(35) 3.454 3_655
H(39) H(36) 2.346 .
H(39) H(37) 2.381 .
H(39) H(38) 1.602 .
H(39) H(40) 2.361 .
H(39) H(41) 2.395 .
H(40) N(3) 2.691 .
H(40) C(6) 3.305 4_554
H(40) C(13) 2.783 .
H(40) C(18) 3.476 4_554
H(40) C(20) 2.079 .
H(40) C(21) 2.754 .
H(40) C(22) 3.310 .
H(40) C(23) 2.759 .
H(40) C(24) 2.084 .
H(40) H(1) 2.760 4_554
H(40) H(3) 3.030 4_554
H(40) H(18) 2.642 .
H(40) H(19) 2.655 .
H(40) H(28) 2.546 4_554
H(40) H(31) 2.865 .
H(40) H(33) 2.615 .
H(40) H(36) 2.625 .
H(40) H(38) 2.877 .
H(40) H(39) 2.361 .
H(40) H(41) 1.604 .
H(41) N(3) 2.667 .
H(41) C(10) 3.284 2_655
H(41) C(13) 3.187 .
H(41) C(17) 3.393 4_454
H(41) C(20) 2.079 .
H(41) C(21) 3.373 .
H(41) C(23) 3.372 .
H(41) C(24) 2.084 .
H(41) H(1) 3.544 4_554
H(41) H(3) 3.018 4_554
H(41) H(7) 2.977 .
H(41) H(13) 3.176 2_655
H(41) H(14) 3.365 2_655
H(41) H(15) 2.790 2_655
H(41) H(18) 2.866 .
H(41) H(19) 3.535 .
H(41) H(25) 3.229 4_454
H(41) H(26) 2.660 4_454
H(41) H(31) 2.353 .
H(41) H(38) 2.358 .
H(41) H(39) 2.395 .
H(41) H(40) 1.604 .

loop_
_geom_torsion_atom_site_label_1
_geom_torsion_atom_site_label_2
_geom_torsion_atom_site_label_3
_geom_torsion_atom_site_label_4
_geom_torsion
Cl(1) Ti(1) N(1) C(11) 94.4(6)
Cl(1) Ti(1) C(1) C(2) -87.02(9)
Cl(1) Ti(1) C(1) C(5) 27.93(10)
Cl(1) Ti(1) C(1) C(6) 150.93(9)
Cl(1) Ti(1) C(2) C(1) 128.95(6)
Cl(1) Ti(1) C(2) C(3) 13.06(10)
Cl(1) Ti(1) C(2) C(7) -108.38(10)
Cl(1) Ti(1) C(3) C(2) -169.92(7)
Cl(1) Ti(1) C(3) C(4) 75.26(7)
Cl(1) Ti(1) C(3) C(8) -47.31(10)
Cl(1) Ti(1) C(4) C(3) -105.01(7)
Cl(1) Ti(1) C(4) C(5) 137.60(7)
Cl(1) Ti(1) C(4) C(9) 15.35(11)
Cl(1) Ti(1) C(5) C(1) -162.50(6)
Cl(1) Ti(1) C(5) C(4) -45.91(7)
Cl(1) Ti(1) C(5) C(10) 76.29(10)
Cl(2) Ti(1) N(1) C(11) -158.9(6)
Cl(2) Ti(1) C(1) C(2) 159.38(7)
Cl(2) Ti(1) C(1) C(5) -85.67(6)
Cl(2) Ti(1) C(1) C(6) 37.33(11)
Cl(2) Ti(1) C(2) C(1) -25.07(8)
Cl(2) Ti(1) C(2) C(3) -140.96(7)
Cl(2) Ti(1) C(2) C(7) 97.59(11)
Cl(2) Ti(1) C(3) C(2) 68.29(10)
Cl(2) Ti(1) C(3) C(4) -46.53(10)
Cl(2) Ti(1) C(3) C(8) -169.10(7)
Cl(2) Ti(1) C(4) C(3) 152.62(6)
Cl(2) Ti(1) C(4) C(5) 35.23(8)
Cl(2) Ti(1) C(4) C(9) -87.02(11)
Cl(2) Ti(1) C(5) C(1) 94.28(7)
Cl(2) Ti(1) C(5) C(4) -149.14(7)
Cl(2) Ti(1) C(5) C(10) -26.93(10)
N(1) Ti(1) C(1) C(2) 53.93(8)
N(1) Ti(1) C(1) C(5) 168.88(7)
N(1) Ti(1) C(1) C(6) -68.12(12)
C(1) Ti(1) N(1) C(11) -62.9(6)
N(1) Ti(1) C(2) C(1) -129.37(8)
N(1) Ti(1) C(2) C(3) 114.74(8)
N(1) Ti(1) C(2) C(7) -6.70(11)
C(2) Ti(1) N(1) C(11) -35.1(6)
N(1) Ti(1) C(3) C(2) -66.94(9)
N(1) Ti(1) C(3) C(4) 178.24(8)
N(1) Ti(1) C(3) C(8) 55.66(11)
C(3) Ti(1) N(1) C(11) -3.0(6)
N(1) Ti(1) C(4) C(3) -2.45(11)
N(1) Ti(1) C(4) C(5) -119.84(9)
N(1) Ti(1) C(4) C(9) 117.91(11)
C(4) Ti(1) N(1) C(11) -1.6(7)
N(1) Ti(1) C(5) C(1) -17.18(11)
N(1) Ti(1) C(5) C(4) 99.41(9)
N(1) Ti(1) C(5) C(10) -138.39(10)
C(5) Ti(1) N(1) C(11) -52.7(7)
C(1) Ti(1) C(2) C(3) -115.89(11)
C(1) Ti(1) C(2) C(7) 122.67(14)
C(2) Ti(1) C(1) C(5) 114.95(10)
C(2) Ti(1) C(1) C(6) -122.05(15)
C(1) Ti(1) C(3) C(2) 37.44(8)
C(1) Ti(1) C(3) C(4) -77.38(8)
C(1) Ti(1) C(3) C(8) 160.05(12)
C(3) Ti(1) C(1) C(2) -37.41(7)
C(3) Ti(1) C(1) C(5) 77.53(7)
C(3) Ti(1) C(1) C(6) -159.46(13)
C(1) Ti(1) C(4) C(3) 80.01(8)
C(1) Ti(1) C(4) C(5) -37.37(7)
C(1) Ti(1) C(4) C(9) -159.63(13)
C(4) Ti(1) C(1) C(2) -78.66(8)
C(4) Ti(1) C(1) C(5) 36.29(7)
C(4) Ti(1) C(1) C(6) 159.29(13)
C(1) Ti(1) C(5) C(4) 116.58(11)
C(1) Ti(1) C(5) C(10) -121.21(13)
C(5) Ti(1) C(1) C(2) -114.95(10)
C(5) Ti(1) C(1) C(6) 123.00(14)
C(2) Ti(1) C(3) C(4) -114.82(12)
C(2) Ti(1) C(3) C(8) 122.61(14)
C(3) Ti(1) C(2) C(1) 115.89(11)
C(3) Ti(1) C(2) C(7) -121.44(15)
C(2) Ti(1) C(4) C(3) 38.14(7)
C(2) Ti(1) C(4) C(5) -79.25(8)
C(2) Ti(1) C(4) C(9) 158.50(13)
C(4) Ti(1) C(2) C(1) 78.15(8)
C(4) Ti(1) C(2) C(3) -37.74(8)
C(4) Ti(1) C(2) C(7) -159.18(13)
C(2) Ti(1) C(5) C(1) -38.02(7)
C(2) Ti(1) C(5) C(4) 78.57(8)
C(2) Ti(1) C(5) C(10) -159.23(12)
C(5) Ti(1) C(2) C(1) 37.80(7)
C(5) Ti(1) C(2) C(3) -78.10(8)
C(5) Ti(1) C(2) C(7) 160.46(12)
C(3) Ti(1) C(4) C(5) -117.38(11)
C(3) Ti(1) C(4) C(9) 120.36(15)
C(4) Ti(1) C(3) C(2) 114.82(12)
C(4) Ti(1) C(3) C(8) -122.57(14)
C(3) Ti(1) C(5) C(1) -79.78(8)
C(3) Ti(1) C(5) C(4) 36.81(7)
C(3) Ti(1) C(5) C(10) 159.01(12)
C(5) Ti(1) C(3) C(2) 78.88(8)
C(5) Ti(1) C(3) C(4) -35.94(7)
C(5) Ti(1) C(3) C(8) -158.51(12)
C(4) Ti(1) C(5) C(1) -116.58(11)
C(4) Ti(1) C(5) C(10) 122.21(14)
C(5) Ti(1) C(4) C(3) 117.38(11)
C(5) Ti(1) C(4) C(9) -122.26(14)
Ti(1) N(1) C(11) N(2) 109.9(6)
Ti(1) N(1) C(11) N(3) -71.0(7)
C(11) N(2) C(12) C(13) 18.54(14)
C(12) N(2) C(11) N(1) 166.66(13)
C(12) N(2) C(11) N(3) -12.54(15)
C(11) N(2) C(14) C(15) 75.03(16)
C(11) N(2) C(14) C(19) -159.39(13)
C(14) N(2) C(11) N(1) 11.5(2)
C(14) N(2) C(11) N(3) -167.67(12)
C(12) N(2) C(14) C(15) -76.53(15)
C(12) N(2) C(14) C(19) 49.05(17)
C(14) N(2) C(12) C(13) 172.71(11)
C(11) N(3) C(13) C(12) 11.01(15)
C(13) N(3) C(11) N(1) -178.89(13)
C(13) N(3) C(11) N(2) 0.32(16)
C(11) N(3) C(20) C(21) -93.48(17)
C(11) N(3) C(20) C(25) 141.13(14)
C(20) N(3) C(11) N(1) -3.3(2)
C(20) N(3) C(11) N(2) 175.90(12)
C(13) N(3) C(20) C(21) 81.45(16)
C(13) N(3) C(20) C(25) -43.94(19)
C(20) N(3) C(13) C(12) -164.42(13)
Ti(1) C(1) C(2) C(3) 64.51(10)
Ti(1) C(1) C(2) C(7) -118.87(16)
Ti(1) C(1) C(5) C(4) -64.43(10)
Ti(1) C(1) C(5) C(10) 118.65(15)
C(2) C(1) C(5) Ti(1) 65.40(10)
C(2) C(1) C(5) C(4) 0.96(17)
C(2) C(1) C(5) C(10) -175.95(14)
C(5) C(1) C(2) Ti(1) -66.86(10)
C(5) C(1) C(2) C(3) -2.34(17)
C(5) C(1) C(2) C(7) 174.27(15)
C(6) C(1) C(2) Ti(1) 116.23(15)
C(6) C(1) C(2) C(3) -179.25(14)
C(6) C(1) C(2) C(7) -2.6(2)
C(6) C(1) C(5) Ti(1) -117.68(15)
C(6) C(1) C(5) C(4) 177.88(14)
C(6) C(1) C(5) C(10) 1.0(2)
Ti(1) C(2) C(3) C(4) 67.11(10)
Ti(1) C(2) C(3) C(8) -115.72(15)
C(1) C(2) C(3) Ti(1) -64.29(10)
C(1) C(2) C(3) C(4) 2.82(17)
C(1) C(2) C(3) C(8) 179.99(12)
C(7) C(2) C(3) Ti(1) 119.05(16)
C(7) C(2) C(3) C(4) -173.84(14)
C(7) C(2) C(3) C(8) 3.3(2)
Ti(1) C(3) C(4) C(5) 63.00(10)
Ti(1) C(3) C(4) C(9) -121.75(14)
C(2) C(3) C(4) Ti(1) -65.24(10)
C(2) C(3) C(4) C(5) -2.23(16)
C(2) C(3) C(4) C(9) 173.02(14)
C(8) C(3) C(4) Ti(1) 117.55(15)
C(8) C(3) C(4) C(5) -179.45(14)
C(8) C(3) C(4) C(9) -4.2(2)
Ti(1) C(4) C(5) C(1) 62.35(10)
Ti(1) C(4) C(5) C(10) -120.70(15)
C(3) C(4) C(5) Ti(1) -61.57(10)
C(3) C(4) C(5) C(1) 0.78(16)
C(3) C(4) C(5) C(10) 177.73(14)
C(9) C(4) C(5) Ti(1) 123.20(14)
C(9) C(4) C(5) C(1) -174.45(14)
C(9) C(4) C(5) C(10) 2.5(2)
N(2) C(12) C(13) N(3) -17.00(14)
N(2) C(14) C(15) C(16) -176.35(11)
N(2) C(14) C(19) C(18) 175.88(12)
C(15) C(14) C(19) C(18) -57.75(17)
C(19) C(14) C(15) C(16) 58.23(15)
C(14) C(15) C(16) C(17) -56.30(16)
C(15) C(16) C(17) C(18) 54.92(17)
C(16) C(17) C(18) C(19) -54.98(17)
C(17) C(18) C(19) C(14) 56.02(17)
N(3) C(20) C(21) C(22) 177.84(12)
N(3) C(20) C(25) C(24) -178.35(13)
C(21) C(20) C(25) C(24) 56.48(16)
C(25) C(20) C(21) C(22) -56.72(16)
C(20) C(21) C(22) C(23) 55.60(18)
C(21) C(22) C(23) C(24) -55.41(18)
C(22) C(23) C(24) C(25) 55.86(18)
C(23) C(24) C(25) C(20) -55.91(17)
